data_2102242
loop_
_publ_author_name
'Angel, R. J.'
'Bismayer, U.'
'Marshall, W. G.'

_publ_section_title
;
 Local and long-range order in ferroelastic lead phosphate at high
 pressure
;
_journal_issue 1
_journal_name_full 'Acta Crystallographica Section B'
_journal_page_first 1
_journal_page_last 9
_journal_paper_doi 10.1107/S0108768103026582
_journal_volume 60
_journal_year 2004
_chemical_formula_analytical 'Pb3 P2 O8'
_chemical_formula_structural 'Pb3 (PO4)2'
_chemical_formula_sum 'O8 P2 Pb3'
_chemical_formula_weight 801.86
_chemical_name_common 'Lead phosphate'
_chemical_name_systematic ' ?'
_space_group_IT_number 15
_symmetry_cell_setting monoclinic
_symmetry_space_group_name_Hall '-C 2yc'
_symmetry_space_group_name_H-M 'C 1 2/c 1'
_cell_angle_alpha 90.0
_cell_angle_beta 102.356(4)
_cell_angle_gamma 90.0
_cell_formula_units_Z 4
_cell_length_a 13.7990(6)
_cell_length_b 5.6915(2)
_cell_length_c 9.4197(4)
_cell_measurement_pressure 100.
_cell_measurement_temperature 298
_cell_volume 722.66(5)
_computing_data_collection 'Standard ISIS instrument control program.'
_computing_data_reduction 'GSAS and in-house data focussing routines.'
_computing_structure_refinement GSAS
_diffrn_ambient_temperature 298
_diffrn_measurement_device_type none
_exptl_absorpt_correction_T_max 0.92430
_exptl_absorpt_correction_T_min 0.61471
_exptl_absorpt_process_details
;   GSAS Absorption/surface roughness correction: function number 0
 Debye-Scherrer absorption correction
Term (= MU.r/wave) =     0.59323E-01
Correction is refined.
;
_refine_ls_goodness_of_fit_all 0.97
_refine_ls_matrix_type full
_refine_ls_number_parameters 43
_refine_ls_number_restraints 10
_refine_ls_shift/su_max 0.01
_refine_ls_shift/su_mean 0.00
_reflns_number_observed 1876
_cod_data_source_file ws5002.cif
_cod_data_source_block S2P0_PEARL
_cod_depositor_comments
;
The following automatic conversions were performed:
'_geom_bond_publ_flag' value 'N' changed to 'n' according to
'/home/saulius/struct/CIF-dictionaries/cif_core.dic' dictionary named
'cif_core.dic' version 2.4.1 from 2010-06-29 (187
times).

'_geom_angle_publ_flag' value 'N' changed to 'n' according to
'/home/saulius/struct/CIF-dictionaries/cif_core.dic' dictionary named
'cif_core.dic' version 2.4.1 from 2010-06-29 (6 times).

Automatic conversion script
Id: cif_fix_enum 1527 2010-12-29 10:47:43Z saulius 

The following automatic conversions were performed:

'_geom_bond_publ_flag' value 'N' changed to 'n' according to
/home/saulius/struct/CIF-dictionaries/cif_core.dic dictionary named
'cif_core.dic' version 2.4.1 from 2010-06-29 (187
times).

'_geom_angle_publ_flag' value 'N' changed to 'n' according
to /home/saulius/struct/CIF-dictionaries/cif_core.dic dictionary
named 'cif_core.dic' version 2.4.1 from 2010-06-29 (6 times).

Automatic conversion script
Id: cif_fix_values 1715 2011-07-08 13:25:40Z adriana 
;
_cod_original_cell_volume 722.65601
_cod_original_sg_symbol_H-M 'C 2/c'
_cod_database_code 2102242

loop_
_symmetry_equiv_pos_site_id
_symmetry_equiv_pos_as_xyz
1 +x,+y,+z
2 -x,+y,-z+1/2
-1 -x,-y,-z
-2 +x,-y,+z+1/2
101 +x+1/2,+y+1/2,+z
102 -x+1/2,+y+1/2,-z+1/2
-101 -x+1/2,-y+1/2,-z
-102 +x+1/2,-y+1/2,+z+1/2

loop_
_atom_site_label
_atom_site_fract_x
_atom_site_fract_y
_atom_site_fract_z
_atom_site_U_iso_or_equiv
_atom_site_thermal_displace_type
_atom_site_occupancy
_atom_site_type_symbol
PB1 0.0 0.2815(10) 0.25 0.0152(10) Uiso 1.0 PB
PB2 0.3176(2) 0.3090(6) 0.3492(4) 0.0152(10) Uiso 1.0 PB
P 0.60001(16) 0.2518(6) 0.4462(3) 0.0156(14) Uiso 1.0 P
O21 0.6442(3) 0.0268(9) 0.3901(5) 0.0111(9) Uiso 1.0 O
O22 0.6290(3) 0.4696(10) 0.3665(5) 0.0111(9) Uiso 1.0 O
O23 0.6418(3) 0.2787(8) 0.6135(4) 0.0111(9) Uiso 1.0 O
O1 0.4897(3) 0.2314(9) 0.4176(5) 0.0111(9) Uiso 1.0 O

loop_
_atom_type_symbol
_atom_type_scat_source
PB International_Tables_Vol_C
P International_Tables_Vol_C
O International_Tables_Vol_C

loop_
_geom_angle_atom_site_label_1
_geom_angle_atom_site_label_2
_geom_angle_atom_site_label_3
_geom_angle_site_symmetry_1
_geom_angle_site_symmetry_3
_geom_angle
_geom_angle_publ_flag
O21 P O22 1_555 1_555 109.51(9) n
O21 P O23 1_555 1_555 109.58(9) n
O21 P O1 1_555 1_555 109.44(9) n
O22 P O23 1_555 1_555 109.43(9) n
O22 P O1 1_555 1_555 109.56(9) n
O23 P O1 1_555 1_555 109.32(10) n

loop_
_geom_bond_atom_site_label_1
_geom_bond_atom_site_label_2
_geom_bond_site_symmetry_2
_geom_bond_distance
_geom_bond_publ_flag
PB1 PB2 1_555 4.284(3) n
PB1 PB2 2_555 4.284(3) n
PB1 PB2 101_445 3.930(6) n
PB1 PB2 101_455 4.151(6) n
PB1 PB2 102_545 3.930(6) n
PB1 PB2 102_555 4.151(6) n
PB1 PB2 -101_556 4.098(3) n
PB1 PB2 -102_455 4.098(3) n
PB1 P 101_445 3.649(5) n
PB1 P 101_455 3.375(5) n
PB1 P 102_545 3.649(5) n
PB1 P 102_555 3.375(5) n
PB1 P -101_556 3.438(3) n
PB1 P -102_455 3.438(3) n
PB1 O21 101_455 2.555(5) n
PB1 O21 102_555 2.555(5) n
PB1 O21 -101_556 4.418(5) n
PB1 O21 -102_455 4.418(5) n
PB1 O22 101_445 2.586(7) n
PB1 O22 101_455 4.344(8) n
PB1 O22 102_545 2.586(7) n
PB1 O22 102_555 4.344(8) n
PB1 O23 -101_556 2.584(5) n
PB1 O23 -102_455 2.584(5) n
PB1 O1 101_445 3.523(7) n
PB1 O1 101_455 3.028(7) n
PB1 O1 102_545 3.523(7) n
PB1 O1 102_555 3.028(7) n
PB1 O1 -101_556 3.105(5) n
PB1 O1 -102_455 3.105(5) n
PB2 PB1 1_555 4.284(3) n
PB2 PB1 101_545 4.151(6) n
PB2 PB1 101_555 3.930(6) n
PB2 PB1 -101_556 4.098(3) n
PB2 PB2 102_545 3.685(4) n
PB2 PB2 102_555 3.685(4) n
PB2 PB2 -101_556 3.778(7) n
PB2 P 1_555 3.822(4) n
PB2 P 2_655 3.239(5) n
PB2 P -1_656 3.776(5) n
PB2 P -1_666 3.212(5) n
PB2 P 101_455 4.168(5) n
PB2 P -102_455 4.321(4) n
PB2 O21 2_655 2.907(7) n
PB2 O21 -1_656 3.067(6) n
PB2 O21 -1_666 4.477(5) n
PB2 O21 101_455 2.794(6) n
PB2 O22 1_555 4.362(5) n
PB2 O22 2_655 2.479(6) n
PB2 O22 -1_666 2.909(6) n
PB2 O22 101_445 3.273(5) n
PB2 O23 -1_656 3.398(6) n
PB2 O23 -1_666 2.420(6) n
PB2 O23 -102_455 2.959(5) n
PB2 O1 1_555 2.365(5) n
PB2 O1 2_655 4.055(6) n
PB2 O1 -1_656 4.343(5) n
PB2 O1 -1_666 4.030(6) n
P PB1 101_545 3.375(5) n
P PB1 101_555 3.649(5) n
P PB1 -101_556 3.438(3) n
P PB2 1_555 3.822(4) n
P PB2 2_655 3.239(5) n
P PB2 -1_656 3.776(5) n
P PB2 -1_666 3.212(5) n
P PB2 101_545 4.168(5) n
P PB2 -102_556 4.321(4) n
P P 2_655 4.112(5) n
P P -1_656 4.250(6) n
P P -1_666 4.222(6) n
P P -101_656 4.046(4) n
P O21 1_555 1.558(6) n
P O21 1_565 4.499(5) n
P O21 2_655 4.296(6) n
P O21 -1_656 4.297(7) n
P O21 -2_556 4.392(5) n
P O21 -101_656 3.755(6) n
P O22 1_555 1.545(6) n
P O22 2_655 4.027(6) n
P O22 -1_666 4.243(7) n
P O22 -2_566 4.204(5) n
P O22 -101_656 3.982(6) n
P O23 1_555 1.566(5) n
P O23 -1_656 4.446(7) n
P O23 -1_666 4.217(7) n
P O23 -2_555 4.477(6) n
P O23 -2_565 4.250(6) n
P O23 -101_656 3.728(6) n
P O1 1_555 1.493(4) n
P O1 2_655 3.387(6) n
P O1 -1_656 3.380(7) n
P O1 -1_666 3.537(7) n
O21 PB1 101_545 2.555(5) n
O21 PB1 -101_556 4.418(5) n
O21 PB2 2_655 2.907(7) n
O21 PB2 -1_656 3.067(6) n
O21 PB2 -1_666 4.477(5) n
O21 PB2 101_545 2.794(6) n
O21 P 1_545 4.499(5) n
O21 P 1_555 1.558(6) n
O21 P 2_655 4.296(6) n
O21 P -1_656 4.297(7) n
O21 P -2_555 4.392(5) n
O21 P -101_656 3.755(6) n
O21 O21 2_655 4.278(9) n
O21 O21 -101_646 4.490(10) n
O21 O21 -101_656 4.084(10) n
O21 O22 1_545 3.183(6) n
O21 O22 1_555 2.534(6) n
O21 O22 102_645 4.357(5) n
O21 O22 -101_656 3.462(6) n
O21 O23 1_555 2.552(6) n
O21 O23 -1_656 4.306(7) n
O21 O23 -2_555 3.128(7) n
O21 O23 -101_656 3.161(7) n
O21 O1 1_555 2.491(6) n
O21 O1 2_655 3.298(6) n
O21 O1 -1_656 3.206(7) n
O22 PB1 101_545 4.344(8) n
O22 PB1 101_555 2.586(7) n
O22 PB2 1_555 4.362(5) n
O22 PB2 2_655 2.479(6) n
O22 PB2 -1_666 2.909(6) n
O22 PB2 101_555 3.273(5) n
O22 P 1_555 1.545(6) n
O22 P 2_655 4.027(6) n
O22 P -1_666 4.243(7) n
O22 P -2_565 4.204(5) n
O22 P -101_656 3.982(6) n
O22 O21 1_555 2.534(6) n
O22 O21 1_565 3.183(6) n
O22 O21 102_655 4.357(5) n
O22 O21 -101_656 3.462(6) n
O22 O22 2_655 3.761(9) n
O22 O22 -101_656 4.487(10) n
O22 O23 1_555 2.539(6) n
O22 O23 -1_666 4.044(7) n
O22 O23 -2_565 2.818(7) n
O22 O23 -101_656 3.432(7) n
O22 O1 1_555 2.483(6) n
O22 O1 2_655 3.131(5) n
O22 O1 -1_666 3.338(7) n
O23 PB1 -101_556 2.584(5) n
O23 PB2 -1_656 3.398(6) n
O23 PB2 -1_666 2.420(6) n
O23 PB2 -102_556 2.959(5) n
O23 P 1_555 1.566(5) n
O23 P -1_656 4.446(7) n
O23 P -1_666 4.217(7) n
O23 P -2_556 4.477(6) n
O23 P -2_566 4.250(6) n
O23 P -101_656 3.728(6) n
O23 O21 1_555 2.552(6) n
O23 O21 -1_656 4.306(7) n
O23 O21 -2_556 3.128(7) n
O23 O21 -101_656 3.161(7) n
O23 O22 1_555 2.539(6) n
O23 O22 -1_666 4.044(7) n
O23 O22 -2_566 2.818(7) n
O23 O22 -101_656 3.432(7) n
O23 O23 -101_656 4.041(10) n
O23 O1 1_555 2.495(5) n
O23 O1 -1_656 3.403(7) n
O23 O1 -1_666 3.305(7) n
O1 PB1 101_545 3.028(7) n
O1 PB1 101_555 3.523(7) n
O1 PB1 -101_556 3.105(5) n
O1 PB2 1_555 2.365(5) n
O1 PB2 2_655 4.055(6) n
O1 PB2 -1_656 4.343(5) n
O1 PB2 -1_666 4.030(6) n
O1 P 1_555 1.493(4) n
O1 P 2_655 3.387(6) n
O1 P -1_656 3.380(7) n
O1 P -1_666 3.537(7) n
O1 O21 1_555 2.491(6) n
O1 O21 2_655 3.298(6) n
O1 O21 -1_656 3.206(7) n
O1 O22 1_555 2.483(6) n
O1 O22 2_655 3.131(5) n
O1 O22 -1_666 3.338(7) n
O1 O23 1_555 2.495(5) n
O1 O23 -1_656 3.403(7) n
O1 O23 -1_666 3.305(7) n
O1 O1 2_655 3.230(9) n
O1 O1 -1_656 3.040(10) n
O1 O1 -1_666 3.413(10) n
